data_4025904
loop_
_publ_author_name
'Sukalyan Bhadra'
'Laksmikanta Adak'
'Subhas Samanta'
'A. K. M. Maidul Islam'
'Manabendra Mukherjee'
'Brindaban C. Ranu'

_publ_section_title
;
 Alumina-Supported Cu(II), A Versatile and Recyclable Catalyst for
 Regioselective Ring Opening of Aziridines and Epoxides and Subsequent
 Cyclization to Functionalized 1,4-Benzoxazines and 1,4-Benzodioxanes
;
_journal_name_full 'Journal of Organic Chemistry'
_journal_page_first 8533
_journal_page_last 8541
_journal_paper_doi 10.1021/jo101916e
_journal_volume 75
_journal_year 2010
_chemical_formula_moiety 'C16 H15 Br O4'
_chemical_formula_sum 'C16 H15 Br O4'
_chemical_formula_weight 351.19
_chemical_name_systematic
;
 ?
;
_space_group_IT_number 61
_symmetry_cell_setting orthorhombic
_symmetry_space_group_name_Hall '-P 2ac 2ab'
_symmetry_space_group_name_H-M 'P b c a'
_atom_sites_solution_hydrogens geom
_atom_sites_solution_primary direct
_atom_sites_solution_secondary difmap
_audit_creation_method SHELXL-97
_cell_angle_alpha 90.00
_cell_angle_beta 90.00
_cell_angle_gamma 90.00
_cell_formula_units_Z 8
_cell_length_a 10.9224(6)
_cell_length_b 7.7301(4)
_cell_length_c 34.5866(18)
_cell_measurement_reflns_used 23698
_cell_measurement_temperature 293(2)
_cell_measurement_theta_max 21.93
_cell_measurement_theta_min 1.18
_cell_volume 2920.2(3)
_computing_cell_refinement 'BRUKER AXS SMART 3'
_computing_data_collection 'BRUKER AXS SMART 3'
_computing_data_reduction 'BRUKER AXS SAINT'
_computing_molecular_graphics 'BRUKER SHELXLTL'
_computing_publication_material 'MURCURY 1.4'
_computing_structure_refinement 'SHELXL-97 (Sheldrick, 1997)'
_computing_structure_solution 'SHELXS-97 (Sheldrick, 1990)'
_diffrn_ambient_temperature 293(2)
_diffrn_measured_fraction_theta_full 1.000
_diffrn_measured_fraction_theta_max 1.000
_diffrn_measurement_device_type 'CCD Area Detector'
_diffrn_measurement_method 'Phi and Omega Scan'
_diffrn_radiation_monochromator graphite
_diffrn_radiation_source 'fine-focus sealed tube'
_diffrn_radiation_type MoK\a
_diffrn_radiation_wavelength 0.71073
_diffrn_reflns_av_R_equivalents 0.0887
_diffrn_reflns_av_sigmaI/netI 0.0334
_diffrn_reflns_limit_h_max 11
_diffrn_reflns_limit_h_min -11
_diffrn_reflns_limit_k_max 8
_diffrn_reflns_limit_k_min -8
_diffrn_reflns_limit_l_max 36
_diffrn_reflns_limit_l_min -36
_diffrn_reflns_number 23698
_diffrn_reflns_theta_full 21.93
_diffrn_reflns_theta_max 21.93
_diffrn_reflns_theta_min 1.18
_exptl_absorpt_coefficient_mu 2.828
_exptl_absorpt_correction_T_max 0.6764
_exptl_absorpt_correction_T_min 0.6604
_exptl_absorpt_correction_type multi-scan
_exptl_absorpt_process_details SADABS
_exptl_crystal_colour White
_exptl_crystal_density_diffrn 1.598
_exptl_crystal_density_method 'not measured'
_exptl_crystal_description Block
_exptl_crystal_F_000 1424
_exptl_crystal_size_max 0.16
_exptl_crystal_size_mid 0.15
_exptl_crystal_size_min 0.15
_refine_diff_density_max 0.866
_refine_diff_density_min -0.499
_refine_diff_density_rms 0.066
_refine_ls_extinction_method none
_refine_ls_goodness_of_fit_ref 0.903
_refine_ls_hydrogen_treatment constr
_refine_ls_matrix_type full
_refine_ls_number_parameters 191
_refine_ls_number_reflns 1766
_refine_ls_number_restraints 0
_refine_ls_restrained_S_all 0.903
_refine_ls_R_factor_all 0.0537
_refine_ls_R_factor_gt 0.0365
_refine_ls_shift/su_max 0.001
_refine_ls_shift/su_mean 0.000
_refine_ls_structure_factor_coef Fsqd
_refine_ls_weighting_details 'calc w=1/[\s^2^(Fo^2^)+(0.1000P)^2^+0.0702P] where P=(Fo^2^+2Fc^2^)/3'
_refine_ls_weighting_scheme calc
_refine_ls_wR_factor_gt 0.1071
_refine_ls_wR_factor_ref 0.1216
_reflns_number_gt 1385
_reflns_number_total 1766
_reflns_threshold_expression >2sigma(I)
_cod_data_source_file jo101916e_si_002_5.cif
_cod_data_source_block 3f
_cod_depositor_comments
;
The following automatic conversions were performed:

'_symmetry_cell_setting' value 'Orthorhombic' changed to
'orthorhombic' according to the built-in table from CIF Core
dictionary named 'cif_core.dic' version 2.4.1 from
2010-06-29.

'_exptl_absorpt_correction_type' value 'Multi-Scan'
changed to 'multi-scan' according to the built-in table from CIF Core
dictionary named 'cif_core.dic' version 2.4.1 from 2010-06-29.

Automatic conversion script
Id: cif_fix_values 1646 2011-03-28 12:23:43Z adriana 
;
_cod_database_code 4025904

loop_
_symmetry_equiv_pos_as_xyz
'x, y, z'
'-x+1/2, -y, z+1/2'
'-x, y+1/2, -z+1/2'
'x+1/2, -y+1/2, -z'
'-x, -y, -z'
'x-1/2, y, -z-1/2'
'x, -y-1/2, z-1/2'
'-x-1/2, y-1/2, z'

loop_
_atom_site_label
_atom_site_type_symbol
_atom_site_fract_x
_atom_site_fract_y
_atom_site_fract_z
_atom_site_U_iso_or_equiv
_atom_site_adp_type
_atom_site_occupancy
_atom_site_symmetry_multiplicity
_atom_site_calc_flag
_atom_site_refinement_flags
_atom_site_disorder_assembly
_atom_site_disorder_group
Br1 Br 0.07042(5) 0.21686(8) 0.445707(15) 0.0396(3) Uani 1 1 d . . .
C5 C 0.0617(4) 0.1996(6) 0.32598(15) 0.0271(12) Uani 1 1 d . . .
C7 C 0.0065(4) 0.1810(6) 0.26054(14) 0.0311(13) Uani 1 1 d . . .
H7A H -0.0421 0.2400 0.2411 0.037 Uiso 1 1 calc R . .
H7B H -0.0150 0.0593 0.2600 0.037 Uiso 1 1 calc R . .
C8 C 0.1406(4) 0.2019(6) 0.25134(14) 0.0292(12) Uani 1 1 d . . .
H8 H 0.1632 0.3242 0.2536 0.035 Uiso 1 1 calc R . .
C9 C 0.1755(4) 0.1367(6) 0.21191(13) 0.0296(12) Uani 1 1 d . . .
H9A H 0.2629 0.1494 0.2077 0.036 Uiso 1 1 calc R . .
H9B H 0.1540 0.0155 0.2092 0.036 Uiso 1 1 calc R . .
C13 C 0.1192(4) 0.1185(6) 0.06784(14) 0.0295(12) Uani 1 1 d . . .
C11 C 0.0305(4) 0.2658(6) 0.12232(15) 0.0287(12) Uani 1 1 d . . .
H11 H -0.0289 0.3393 0.1323 0.034 Uiso 1 1 calc R . .
C4 C 0.1737(4) 0.1259(6) 0.31646(14) 0.0306(12) Uani 1 1 d . . .
C10 C 0.1169(4) 0.1939(6) 0.14674(14) 0.0279(12) Uani 1 1 d . . .
C15 C 0.2053(4) 0.0855(6) 0.13178(14) 0.0291(12) Uani 1 1 d . . .
H15 H 0.2640 0.0378 0.1481 0.035 Uiso 1 1 calc R . .
C2 C 0.2225(4) 0.0988(6) 0.38373(14) 0.0303(12) Uani 1 1 d . . .
H2 H 0.2752 0.0623 0.4032 0.036 Uiso 1 1 calc R . .
C3 C 0.2534(4) 0.0757(6) 0.34550(14) 0.0329(12) Uani 1 1 d . . .
H3 H 0.3283 0.0260 0.3391 0.039 Uiso 1 1 calc R . .
C12 C 0.0316(5) 0.2298(6) 0.08366(16) 0.0319(13) Uani 1 1 d . . .
H12 H -0.0268 0.2800 0.0676 0.038 Uiso 1 1 calc R . .
C14 C 0.2073(4) 0.0471(6) 0.09270(14) 0.0311(12) Uani 1 1 d . . .
H14 H 0.2673 -0.0262 0.0829 0.037 Uiso 1 1 calc R . .
C16 C 0.1974(5) -0.0314(7) 0.01301(15) 0.0445(14) Uani 1 1 d . . .
H16A H 0.2794 0.0112 0.0159 0.067 Uiso 1 1 calc R . .
H16B H 0.1797 -0.0480 -0.0139 0.067 Uiso 1 1 calc R . .
H16C H 0.1894 -0.1396 0.0264 0.067 Uiso 1 1 calc R . .
C6 C 0.0311(4) 0.2269(6) 0.36440(15) 0.0287(12) Uani 1 1 d . . .
H6 H -0.0431 0.2782 0.3709 0.034 Uiso 1 1 calc R . .
C1 C 0.1120(5) 0.1770(6) 0.39292(14) 0.0313(13) Uani 1 1 d . . .
O2 O -0.0202(3) 0.2514(4) 0.29797(10) 0.0310(9) Uani 1 1 d . . .
O1 O 0.2113(3) 0.1018(4) 0.27860(9) 0.0305(8) Uani 1 1 d . . .
O4 O 0.1134(3) 0.0909(4) 0.02888(9) 0.0382(9) Uani 1 1 d . . .
O3 O 0.1083(3) 0.2398(4) 0.18506(10) 0.0344(9) Uani 1 1 d . . .

loop_
_atom_site_aniso_label
_atom_site_aniso_U_11
_atom_site_aniso_U_22
_atom_site_aniso_U_33
_atom_site_aniso_U_23
_atom_site_aniso_U_13
_atom_site_aniso_U_12
Br1 0.0415(4) 0.0466(4) 0.0307(4) -0.0020(2) -0.0014(2) 0.0044(2)
C5 0.022(3) 0.023(3) 0.036(3) 0.004(2) -0.005(2) 0.000(2)
C7 0.022(3) 0.034(3) 0.037(4) 0.000(2) -0.007(2) 0.001(2)
C8 0.027(3) 0.025(3) 0.036(3) -0.001(2) -0.003(2) 0.002(2)
C9 0.022(3) 0.035(3) 0.032(3) -0.001(2) -0.005(2) 0.001(2)
C13 0.025(3) 0.034(3) 0.029(3) 0.001(2) 0.006(2) -0.001(2)
C11 0.021(3) 0.028(3) 0.037(4) -0.001(2) 0.001(3) -0.001(2)
C4 0.023(3) 0.030(3) 0.039(3) -0.005(2) 0.001(2) -0.001(2)
C10 0.029(3) 0.027(3) 0.029(3) -0.003(2) 0.002(2) -0.003(2)
C15 0.023(3) 0.035(3) 0.029(3) 0.004(2) -0.004(2) -0.001(2)
C2 0.035(3) 0.027(3) 0.029(3) 0.000(2) -0.008(2) 0.003(2)
C3 0.021(3) 0.035(3) 0.042(3) -0.004(3) -0.005(2) 0.008(2)
C12 0.029(3) 0.029(3) 0.037(4) 0.005(2) -0.005(3) 0.000(2)
C14 0.023(3) 0.031(3) 0.039(3) -0.002(2) 0.004(2) 0.000(2)
C16 0.057(3) 0.047(3) 0.030(3) -0.011(3) 0.004(3) 0.009(3)
C6 0.022(3) 0.025(3) 0.038(3) -0.003(2) 0.004(2) 0.004(2)
C1 0.033(3) 0.029(3) 0.032(3) -0.001(2) -0.006(2) -0.005(2)
O2 0.0214(19) 0.040(2) 0.032(2) -0.0033(16) 0.0007(16) 0.0057(15)
O1 0.0246(19) 0.038(2) 0.029(2) -0.0045(16) -0.0021(15) 0.0098(15)
O4 0.045(2) 0.040(2) 0.029(2) -0.0025(16) 0.0026(16) 0.0054(17)
O3 0.036(2) 0.035(2) 0.032(2) -0.0004(16) -0.0010(18) 0.0074(16)

loop_
_atom_type_symbol
_atom_type_description
_atom_type_scat_dispersion_real
_atom_type_scat_dispersion_imag
_atom_type_scat_source
C C 0.0033 0.0016 'International Tables Vol C Tables 4.2.6.8 and 6.1.1.4'
H H 0.0000 0.0000 'International Tables Vol C Tables 4.2.6.8 and 6.1.1.4'
O O 0.0106 0.0060 'International Tables Vol C Tables 4.2.6.8 and 6.1.1.4'
Br Br -0.2901 2.4595 'International Tables Vol C Tables 4.2.6.8 and 6.1.1.4'

loop_
_geom_angle_atom_site_label_1
_geom_angle_atom_site_label_2
_geom_angle_atom_site_label_3
_geom_angle
_geom_angle_site_symmetry_1
_geom_angle_site_symmetry_3
_geom_angle_publ_flag
O2 C5 C6 118.3(4) . . ?
O2 C5 C4 121.6(5) . . ?
C6 C5 C4 120.1(5) . . ?
O2 C7 C8 110.3(4) . . ?
O2 C7 H7A 109.6 . . ?
C8 C7 H7A 109.6 . . ?
O2 C7 H7B 109.6 . . ?
C8 C7 H7B 109.6 . . ?
H7A C7 H7B 108.1 . . ?
O1 C8 C9 106.1(4) . . ?
O1 C8 C7 108.9(4) . . ?
C9 C8 C7 113.7(4) . . ?
O1 C8 H8 109.3 . . ?
C9 C8 H8 109.3 . . ?
C7 C8 H8 109.3 . . ?
O3 C9 C8 105.8(4) . . ?
O3 C9 H9A 110.6 . . ?
C8 C9 H9A 110.6 . . ?
O3 C9 H9B 110.6 . . ?
C8 C9 H9B 110.6 . . ?
H9A C9 H9B 108.7 . . ?
O4 C13 C12 116.8(4) . . ?
O4 C13 C14 125.1(4) . . ?
C12 C13 C14 118.1(5) . . ?
C12 C11 C10 120.7(5) . . ?
C12 C11 H11 119.7 . . ?
C10 C11 H11 119.7 . . ?
O1 C4 C3 117.5(4) . . ?
O1 C4 C5 122.7(4) . . ?
C3 C4 C5 119.8(5) . . ?
O3 C10 C15 124.5(4) . . ?
O3 C10 C11 116.0(4) . . ?
C15 C10 C11 119.5(5) . . ?
C10 C15 C14 120.5(5) . . ?
C10 C15 H15 119.7 . . ?
C14 C15 H15 119.7 . . ?
C3 C2 C1 119.3(4) . . ?
C3 C2 H2 120.3 . . ?
C1 C2 H2 120.3 . . ?
C2 C3 C4 120.4(4) . . ?
C2 C3 H3 119.8 . . ?
C4 C3 H3 119.8 . . ?
C11 C12 C13 121.0(5) . . ?
C11 C12 H12 119.5 . . ?
C13 C12 H12 119.5 . . ?
C15 C14 C13 120.2(5) . . ?
C15 C14 H14 119.9 . . ?
C13 C14 H14 119.9 . . ?
O4 C16 H16A 109.5 . . ?
O4 C16 H16B 109.5 . . ?
H16A C16 H16B 109.5 . . ?
O4 C16 H16C 109.5 . . ?
H16A C16 H16C 109.5 . . ?
H16B C16 H16C 109.5 . . ?
C1 C6 C5 119.2(5) . . ?
C1 C6 H6 120.4 . . ?
C5 C6 H6 120.4 . . ?
C6 C1 C2 121.0(5) . . ?
C6 C1 Br1 119.1(4) . . ?
C2 C1 Br1 119.8(4) . . ?
C5 O2 C7 113.1(4) . . ?
C4 O1 C8 112.8(3) . . ?
C13 O4 C16 117.0(4) . . ?
C10 O3 C9 116.6(4) . . ?

loop_
_geom_bond_atom_site_label_1
_geom_bond_atom_site_label_2
_geom_bond_distance
_geom_bond_site_symmetry_2
_geom_bond_publ_flag
Br1 C1 1.906(5) . ?
C5 O2 1.378(6) . ?
C5 C6 1.387(7) . ?
C5 C4 1.389(6) . ?
C7 O2 1.434(5) . ?
C7 C8 1.507(7) . ?
C7 H7A 0.9700 . ?
C7 H7B 0.9700 . ?
C8 O1 1.443(5) . ?
C8 C9 1.503(7) . ?
C8 H8 0.9800 . ?
C9 O3 1.427(6) . ?
C9 H9A 0.9700 . ?
C9 H9B 0.9700 . ?
C13 O4 1.366(6) . ?
C13 C12 1.398(7) . ?
C13 C14 1.403(7) . ?
C11 C12 1.366(7) . ?
C11 C10 1.383(7) . ?
C11 H11 0.9300 . ?
C4 O1 1.385(5) . ?
C4 C3 1.385(6) . ?
C10 O3 1.375(6) . ?
C10 C15 1.379(6) . ?
C15 C14 1.384(7) . ?
C15 H15 0.9300 . ?
C2 C3 1.376(6) . ?
C2 C1 1.387(7) . ?
C2 H2 0.9300 . ?
C3 H3 0.9300 . ?
C12 H12 0.9300 . ?
C14 H14 0.9300 . ?
C16 O4 1.427(5) . ?
C16 H16A 0.9600 . ?
C16 H16B 0.9600 . ?
C16 H16C 0.9600 . ?
C6 C1 1.379(7) . ?
C6 H6 0.9300 . ?
